data_4076999
loop_
_publ_author_name
'Eisler, Dana'
'Hong, Wei'
'Jennings, Michael C.'
'Puddephatt, Richard J.'

_publ_section_title
;
 An Organometallic Octopus Complex:&#x00A0; Structure and Properties of a
 Resorcinarene with 16 Cobalt Centers
;
_journal_issue 19
_journal_name_full Organometallics
_journal_page_first 3955
_journal_paper_doi 10.1021/om020394y
_journal_volume 21
_journal_year 2002
_chemical_formula_sum 'C85 H74 Cl2 O8'
_chemical_formula_weight 1294.34
_chemical_name_systematic
; 
 ? 
;
_space_group_IT_number 2
_symmetry_cell_setting triclinic
_symmetry_space_group_name_Hall '-P 1'
_symmetry_space_group_name_H-M 'P -1'
_atom_sites_solution_hydrogens geom
_atom_sites_solution_primary direct
_atom_sites_solution_secondary difmap
_audit_creation_method SHELXL-97
_cell_angle_alpha 103.860(4)
_cell_angle_beta 94.265(4)
_cell_angle_gamma 110.581(4)
_cell_formula_units_Z 2
_cell_length_a 13.1933(11)
_cell_length_b 13.2660(12)
_cell_length_c 22.6061(17)
_cell_measurement_temperature 200(2)
_cell_volume 3541.0(5)
_computing_cell_refinement 'Nonius DENZO'
_computing_data_collection 'Nonius COLLECT'
_computing_data_reduction 'Nonius DENZO'
_computing_molecular_graphics 'Bruker SHELXTL'
_computing_publication_material 'Bruker SHELXTL'
_computing_structure_refinement 'SHELXL-97 (Sheldrick, 1997)'
_computing_structure_solution 'SHELXS-97 (Sheldrick, 1990)'
_diffrn_ambient_temperature 200(2)
_diffrn_measured_fraction_theta_full 0.848
_diffrn_measured_fraction_theta_max 0.848
_diffrn_measurement_device_type 'Nonius Kappa CCD'
_diffrn_measurement_method 'phi/omega scans'
_diffrn_radiation_monochromator graphite
_diffrn_radiation_source 'fine-focus sealed tube'
_diffrn_radiation_type MoK\a
_diffrn_radiation_wavelength 0.71073
_diffrn_reflns_av_R_equivalents 0.037
_diffrn_reflns_av_sigmaI/netI 0.0741
_diffrn_reflns_limit_h_max 14
_diffrn_reflns_limit_h_min -14
_diffrn_reflns_limit_k_max 14
_diffrn_reflns_limit_k_min -14
_diffrn_reflns_limit_l_max 25
_diffrn_reflns_limit_l_min -25
_diffrn_reflns_number 19014
_diffrn_reflns_theta_full 23.24
_diffrn_reflns_theta_max 23.24
_diffrn_reflns_theta_min 2.15
_exptl_absorpt_coefficient_mu 0.149
_exptl_absorpt_correction_T_max 0.9580
_exptl_absorpt_correction_T_min 0.9278
_exptl_absorpt_correction_type integration
_exptl_crystal_colour 'pale yellow'
_exptl_crystal_density_diffrn 1.214
_exptl_crystal_density_method 'not measured'
_exptl_crystal_description block
_exptl_crystal_F_000 1364
_exptl_crystal_size_max 0.51
_exptl_crystal_size_mid 0.34
_exptl_crystal_size_min 0.29
_refine_diff_density_max 0.199
_refine_diff_density_min -0.266
_refine_diff_density_rms 0.042
_refine_ls_extinction_method none
_refine_ls_goodness_of_fit_ref 0.991
_refine_ls_hydrogen_treatment mixed
_refine_ls_matrix_type full
_refine_ls_number_parameters 832
_refine_ls_number_reflns 8605
_refine_ls_number_restraints 4
_refine_ls_restrained_S_all 0.991
_refine_ls_R_factor_all 0.0851
_refine_ls_R_factor_gt 0.0501
_refine_ls_shift/su_max 0.045
_refine_ls_shift/su_mean 0.003
_refine_ls_structure_factor_coef Fsqd
_refine_ls_weighting_details 'calc w=1/[\s^2^(Fo^2^)+(0.0687P)^2^+0.0000P] where P=(Fo^2^+2Fc^2^)/3'
_refine_ls_weighting_scheme calc
_refine_ls_wR_factor_gt 0.1139
_refine_ls_wR_factor_ref 0.1261
_reflns_number_gt 5926
_reflns_number_total 8605
_reflns_threshold_expression >2sigma(I)
_cod_data_source_file om020394y.cif
_cod_data_source_block compound_2
_cod_depositor_comments
;
The following automatic conversions were performed:

'_symmetry_cell_setting' value 'Triclinic' changed to 'triclinic'
according to /home/saulius/struct/CIF-dictionaries/cif_core.dic
dictionary named 'cif_core.dic' version 2.4.1 from 2010-06-29.

Automatic conversion script
Id: cif_fix_values 1715 2011-07-08 13:25:40Z adriana 
;
_cod_original_sg_symbol_H-M P-1
_cod_database_code 4076999

loop_
_symmetry_equiv_pos_as_xyz
'x, y, z'
'-x, -y, -z'

loop_
_atom_site_label
_atom_site_type_symbol
_atom_site_fract_x
_atom_site_fract_y
_atom_site_fract_z
_atom_site_U_iso_or_equiv
_atom_site_adp_type
_atom_site_occupancy
_atom_site_symmetry_multiplicity
_atom_site_calc_flag
_atom_site_refinement_flags
_atom_site_disorder_assembly
_atom_site_disorder_group
C1A C -1.0931(3) -1.0896(3) -0.35534(17) 0.0593(10) Uani 1 1 d . . .
H1A H -1.1395 -1.0848 -0.3878 0.071 Uiso 1 1 calc R . .
C2A C -1.0356(2) -1.0956(2) -0.31513(15) 0.0415(8) Uani 1 1 d . . .
C3A C -0.9673(2) -1.1046(3) -0.26452(13) 0.0406(8) Uani 1 1 d . . .
H3AA H -0.9487 -1.0372 -0.2288 0.049 Uiso 1 1 calc R . .
H3AB H -1.0100 -1.1709 -0.2515 0.049 Uiso 1 1 calc R . .
O4A O -0.86799(13) -1.11476(15) -0.28061(8) 0.0314(5) Uani 1 1 d . . .
C5A C -0.7817(2) -1.0133(2) -0.27635(12) 0.0241(6) Uani 1 1 d . . .
C6A C -0.6937(2) -0.9739(2) -0.22773(11) 0.0234(6) Uani 1 1 d . . .
C7A C -0.6064(2) -0.8766(2) -0.22772(11) 0.0260(7) Uani 1 1 d . . .
H7AA H -0.5442 -0.8481 -0.1957 0.031 Uiso 1 1 calc R . .
C8A C -0.6047(2) -0.8187(2) -0.27159(11) 0.0248(6) Uani 1 1 d . . .
C9A C -0.6960(2) -0.8628(2) -0.31875(12) 0.0279(7) Uani 1 1 d . . .
C10A C -0.7842(2) -0.9600(2) -0.32159(12) 0.0293(7) Uani 1 1 d . . .
H10A H -0.8456 -0.9896 -0.3542 0.035 Uiso 1 1 calc R . .
O11A O -0.69033(14) -0.80378(15) -0.36195(8) 0.0364(5) Uani 1 1 d . . .
C12A C -0.7831(2) -0.8453(3) -0.41060(13) 0.0459(8) Uani 1 1 d . . .
H12A H -0.8482 -0.8387 -0.3936 0.055 Uiso 1 1 calc R . .
H12B H -0.8005 -0.9253 -0.4320 0.055 Uiso 1 1 calc R . .
C13A C -0.7540(3) -0.7774(3) -0.45388(14) 0.0499(9) Uani 1 1 d . . .
C14A C -0.7322(3) -0.7259(3) -0.49030(16) 0.0637(10) Uani 1 1 d . . .
H14A H -0.7147 -0.6844 -0.5196 0.076 Uiso 1 1 calc R . .
C15A C -0.5106(2) -0.7109(2) -0.26940(11) 0.0269(7) Uani 1 1 d . . .
H15A H -0.5441 -0.6622 -0.2839 0.032 Uiso 1 1 calc R . .
C16A C -0.4463(2) -0.6448(2) -0.20418(12) 0.0332(7) Uani 1 1 d . . .
H16A H -0.4019 -0.6848 -0.1910 0.040 Uiso 1 1 calc R . .
H16B H -0.4989 -0.6424 -0.1754 0.040 Uiso 1 1 calc R . .
C17A C -0.3701(2) -0.5248(2) -0.19947(13) 0.0426(8) Uani 1 1 d . . .
H17A H -0.3253 -0.5263 -0.2327 0.051 Uiso 1 1 calc R . .
H17B H -0.4152 -0.4811 -0.2060 0.051 Uiso 1 1 calc R . .
C18A C -0.29514(15) -0.46718(16) -0.13804(7) 0.0408(8) Uani 1 1 d G . .
C19A C -0.31700(16) -0.39001(18) -0.09266(10) 0.0529(9) Uani 1 1 d G . .
H19A H -0.3809 -0.3743 -0.1001 0.063 Uiso 1 1 calc R . .
C20A C -0.2453(2) -0.33584(16) -0.03643(9) 0.0654(10) Uani 1 1 d G . .
H20A H -0.2603 -0.2831 -0.0054 0.079 Uiso 1 1 calc R . .
C21A C -0.15177(18) -0.35885(19) -0.02559(8) 0.0642(10) Uani 1 1 d G . .
H21A H -0.1028 -0.3218 0.0128 0.077 Uiso 1 1 calc R . .
C22A C -0.12991(14) -0.4360(2) -0.07097(11) 0.0630(10) Uani 1 1 d G . .
H22A H -0.0660 -0.4517 -0.0636 0.076 Uiso 1 1 calc R . .
C23A C -0.20160(17) -0.49018(16) -0.12720(9) 0.0521(9) Uani 1 1 d G . .
H23A H -0.1867 -0.5429 -0.1582 0.063 Uiso 1 1 calc R . .
C1B C -0.2423(4) -0.3762(4) -0.37900(18) 0.0806(13) Uani 1 1 d . . .
H1B H -0.1712 -0.3181 -0.3699 0.097 Uiso 1 1 calc R . .
C2B C -0.3295(3) -0.4476(3) -0.39017(15) 0.0518(9) Uani 1 1 d . . .
C3B C -0.4388(3) -0.5349(3) -0.40187(13) 0.0434(8) Uani 1 1 d . . .
H3BA H -0.4943 -0.5006 -0.4032 0.052 Uiso 1 1 calc R . .
H3BB H -0.4508 -0.5892 -0.4428 0.052 Uiso 1 1 calc R . .
O4B O -0.45400(15) -0.59272(16) -0.35598(9) 0.0420(5) Uani 1 1 d . . .
C5B C -0.4036(2) -0.6679(2) -0.35556(12) 0.0277(7) Uani 1 1 d . . .
C6B C -0.4331(2) -0.7304(2) -0.31354(11) 0.0248(6) Uani 1 1 d . . .
C7B C -0.3852(2) -0.8080(2) -0.31239(11) 0.0251(6) Uani 1 1 d . . .
H7BA H -0.4057 -0.8530 -0.2850 0.030 Uiso 1 1 calc R . .
C8B C -0.3092(2) -0.8237(2) -0.34885(11) 0.0225(6) Uani 1 1 d . . .
C9B C -0.2806(2) -0.7573(2) -0.38928(11) 0.0245(6) Uani 1 1 d . A .
C10B C -0.3278(2) -0.6803(2) -0.39287(12) 0.0292(7) Uani 1 1 d . . .
H10B H -0.3082 -0.6362 -0.4208 0.035 Uiso 1 1 calc R . .
O11B O -0.20096(14) -0.77087(15) -0.42295(8) 0.0354(5) Uani 1 1 d . . .
C12B C -0.1934(9) -0.7370(9) -0.4786(5) 0.032(4) Uiso 0.50 1 d P A 1
H12C H -0.2678 -0.7520 -0.4998 0.038 Uiso 0.50 1 calc PR A 1
H12D H -0.1599 -0.7805 -0.5069 0.038 Uiso 0.50 1 calc PR A 1
C13B C -0.1221(5) -0.6106(6) -0.4621(3) 0.0407(15) Uiso 0.50 1 d P A 1
C14B C -0.0653(6) -0.5151(7) -0.4496(3) 0.0643(19) Uiso 0.50 1 d P A 1
H14B H -0.0193 -0.4378 -0.4395 0.077 Uiso 0.50 1 calc PR A 1
C12B C -0.1815(9) -0.7192(11) -0.4713(5) 0.033(4) Uiso 0.50 1 d P A 2
H12C H -0.1510 -0.6364 -0.4547 0.040 Uiso 0.50 1 calc PR A 2
H12D H -0.2502 -0.7429 -0.5010 0.040 Uiso 0.50 1 calc PR A 2
C13B C -0.1008(5) -0.7583(5) -0.5014(3) 0.0473(16) Uiso 0.50 1 d P A 2
C14B C -0.0325(6) -0.7844(6) -0.5254(3) 0.066(2) Uiso 0.50 1 d P A 2
H14B H 0.0218 -0.8052 -0.5444 0.079 Uiso 0.50 1 calc PR A 2
C15B C -0.25668(19) -0.9076(2) -0.34404(11) 0.0237(6) Uani 1 1 d . . .
H15B H -0.2142 -0.9120 -0.3788 0.028 Uiso 1 1 calc R . .
C16B C -0.1727(2) -0.8633(2) -0.28398(11) 0.0266(7) Uani 1 1 d . . .
H16C H -0.2101 -0.8491 -0.2483 0.032 Uiso 1 1 calc R . .
H16D H -0.1439 -0.9215 -0.2803 0.032 Uiso 1 1 calc R . .
C17B C -0.0769(2) -0.7554(2) -0.28141(12) 0.0372(8) Uani 1 1 d . . .
H17C H -0.0493 -0.7650 -0.3211 0.045 Uiso 1 1 calc R . .
H17D H -0.1038 -0.6935 -0.2767 0.045 Uiso 1 1 calc R . .
C18B C 0.01720(12) -0.72284(15) -0.22882(7) 0.0298(7) Uani 1 1 d G . .
C19B C 0.03225(14) -0.63849(15) -0.17490(8) 0.0403(8) Uani 1 1 d G . .
H19B H -0.0169 -0.6003 -0.1706 0.048 Uiso 1 1 calc R . .
C20B C 0.11917(16) -0.60999(14) -0.12731(7) 0.0446(8) Uani 1 1 d G . .
H20B H 0.1295 -0.5523 -0.0905 0.054 Uiso 1 1 calc R . .
C21B C 0.19104(13) -0.66585(16) -0.13365(7) 0.0414(8) Uani 1 1 d G . .
H21B H 0.2504 -0.6464 -0.1011 0.050 Uiso 1 1 calc R . .
C22B C 0.17600(13) -0.75020(15) -0.18758(9) 0.0374(7) Uani 1 1 d G . .
H22B H 0.2251 -0.7884 -0.1919 0.045 Uiso 1 1 calc R . .
C23B C 0.08908(14) -0.77870(13) -0.23516(7) 0.0343(7) Uani 1 1 d G . .
H23B H 0.0788 -0.8364 -0.2720 0.041 Uiso 1 1 calc R . .
C1C C -0.3769(2) -0.9602(3) -0.59125(13) 0.0406(8) Uani 1 1 d . . .
H1C H -0.3580 -0.9136 -0.6180 0.049 Uiso 1 1 calc R . .
C2C C -0.4002(2) -1.0176(2) -0.55831(12) 0.0324(7) Uani 1 1 d . . .
C3C C -0.4350(2) -1.0928(2) -0.51942(11) 0.0311(7) Uani 1 1 d . . .
H3CA H -0.5146 -1.1135 -0.5184 0.037 Uiso 1 1 calc R . .
H3CB H -0.4219 -1.1623 -0.5362 0.037 Uiso 1 1 calc R . .
O4C O -0.37272(14) -1.03506(14) -0.45840(7) 0.0325(5) Uani 1 1 d . . .
C5C C -0.3982(2) -1.0887(2) -0.41325(11) 0.0250(6) Uani 1 1 d . . .
C6C C -0.34137(19) -1.0254(2) -0.35372(11) 0.0224(6) Uani 1 1 d . . .
C7C C -0.36382(19) -1.0766(2) -0.30686(11) 0.0235(6) Uani 1 1 d . . .
H7CA H -0.3265 -1.0341 -0.2660 0.028 Uiso 1 1 calc R . .
C8C C -0.4376(2) -1.1863(2) -0.31591(11) 0.0228(6) Uani 1 1 d . . .
C9C C -0.4908(2) -1.2450(2) -0.37626(12) 0.0251(6) Uani 1 1 d . . .
C10C C -0.4725(2) -1.1980(2) -0.42468(12) 0.0284(7) Uani 1 1 d . . .
H10C H -0.5105 -1.2403 -0.4655 0.034 Uiso 1 1 calc R . .
O11C O -0.55989(14) -1.35740(15) -0.38652(8) 0.0324(5) Uani 1 1 d . . .
C12C C -0.6680(2) -1.3947(2) -0.42182(12) 0.0351(7) Uani 1 1 d . . .
H12E H -0.7064 -1.4762 -0.4275 0.042 Uiso 1 1 calc R . .
H12F H -0.6616 -1.3832 -0.4633 0.042 Uiso 1 1 calc R . .
C13C C -0.7337(2) -1.3352(2) -0.39197(13) 0.0341(7) Uani 1 1 d . . .
C14C C -0.7873(2) -1.2898(3) -0.36713(13) 0.0432(8) Uani 1 1 d . . .
H14C H -0.8307 -1.2531 -0.3470 0.052 Uiso 1 1 calc R . .
C15C C -0.46033(19) -1.2433(2) -0.26407(11) 0.0251(6) Uani 1 1 d . . .
H15C H -0.4680 -1.3229 -0.2814 0.030 Uiso 1 1 calc R . .
C16C C -0.36719(19) -1.1897(2) -0.20768(11) 0.0279(7) Uani 1 1 d . . .
H16E H -0.3548 -1.1093 -0.1914 0.033 Uiso 1 1 calc R . .
H16F H -0.3908 -1.2261 -0.1749 0.033 Uiso 1 1 calc R . .
C17C C -0.25861(19) -1.1988(2) -0.22122(12) 0.0323(7) Uani 1 1 d . . .
H17E H -0.2659 -1.2777 -0.2276 0.039 Uiso 1 1 calc R . .
H17F H -0.2438 -1.1794 -0.2602 0.039 Uiso 1 1 calc R . .
C18C C -0.16099(12) -1.12313(15) -0.17007(7) 0.0306(7) Uani 1 1 d G . .
C19C C -0.10935(16) -1.16829(13) -0.13386(9) 0.0424(8) Uani 1 1 d G . .
H19C H -0.1358 -1.2473 -0.1403 0.051 Uiso 1 1 calc R . .
C20C C -0.01900(16) -1.09790(19) -0.08816(8) 0.0562(9) Uani 1 1 d G . .
H20C H 0.0163 -1.1288 -0.0634 0.067 Uiso 1 1 calc R . .
C21C C 0.01969(14) -0.98236(18) -0.07866(8) 0.0575(10) Uani 1 1 d G . .
H21C H 0.0814 -0.9343 -0.0474 0.069 Uiso 1 1 calc R . .
C22C C -0.03195(16) -0.93720(12) -0.11487(10) 0.0522(9) Uani 1 1 d G . .
H22C H -0.0055 -0.8582 -0.1084 0.063 Uiso 1 1 calc R . .
C23C C -0.12229(15) -1.00759(16) -0.16058(8) 0.0435(8) Uani 1 1 d G . .
H23C H -0.1576 -0.9767 -0.1853 0.052 Uiso 1 1 calc R . .
C1D C -0.8758(3) -1.6004(3) -0.35971(16) 0.0618(10) Uani 1 1 d . . .
H1D H -0.9342 -1.6192 -0.3927 0.074 Uiso 1 1 calc R . .
C2D C -0.8041(3) -1.5772(2) -0.31924(15) 0.0412(8) Uani 1 1 d . . .
C3D C -0.7145(2) -1.5475(2) -0.26848(13) 0.0385(8) Uani 1 1 d . . .
H3DA H -0.7442 -1.5455 -0.2294 0.046 Uiso 1 1 calc R . .
H3DB H -0.6835 -1.6065 -0.2756 0.046 Uiso 1 1 calc R . .
O4D O -0.62847(14) -1.44163(15) -0.26179(8) 0.0372(5) Uani 1 1 d . . .
C5D C -0.6502(2) -1.3451(2) -0.24221(11) 0.0263(7) Uani 1 1 d . . .
C6D C -0.5683(2) -1.2459(2) -0.24383(11) 0.0232(6) Uani 1 1 d . . .
C7D C -0.5885(2) -1.1483(2) -0.22456(11) 0.0258(7) Uani 1 1 d . . .
H7DA H -0.5347 -1.0799 -0.2267 0.031 Uiso 1 1 calc R . .
C8D C -0.6831(2) -1.1453(2) -0.20232(11) 0.0250(6) Uani 1 1 d . . .
C9D C -0.7618(2) -1.2470(2) -0.20047(11) 0.0267(7) Uani 1 1 d . . .
C10D C -0.7474(2) -1.3467(2) -0.22161(11) 0.0278(7) Uani 1 1 d . . .
H10D H -0.8033 -1.4158 -0.2221 0.033 Uiso 1 1 calc R . .
O11D O -0.85263(14) -1.23937(15) -0.17611(8) 0.0364(5) Uani 1 1 d . . .
C12D C -0.9367(2) -1.3391(2) -0.17249(13) 0.0396(8) Uani 1 1 d . . .
H12G H -0.9810 -1.3187 -0.1417 0.047 Uiso 1 1 calc R . .
H12H H -0.9021 -1.3858 -0.1576 0.047 Uiso 1 1 calc R . .
C13D C -1.0093(3) -1.4053(3) -0.23136(16) 0.0476(8) Uani 1 1 d . . .
C14D C -1.0703(3) -1.4574(3) -0.27746(19) 0.0770(12) Uani 1 1 d . . .
H14D H -1.1201 -1.5001 -0.3151 0.092 Uiso 1 1 calc R . .
C15D C -0.6985(2) -1.0351(2) -0.17826(11) 0.0266(7) Uani 1 1 d . . .
H15D H -0.7742 -1.0546 -0.1680 0.032 Uiso 1 1 calc R . .
C16D C -0.6177(2) -0.9635(2) -0.11766(11) 0.0308(7) Uani 1 1 d . . .
H16G H -0.6169 -1.0125 -0.0909 0.037 Uiso 1 1 calc R . .
H16H H -0.5429 -0.9329 -0.1273 0.037 Uiso 1 1 calc R . .
C17D C -0.6456(2) -0.8665(2) -0.08198(12) 0.0394(8) Uani 1 1 d . . .
H17G H -0.6564 -0.8232 -0.1103 0.047 Uiso 1 1 calc R . .
H17H H -0.7158 -0.8973 -0.0672 0.047 Uiso 1 1 calc R . .
C18D C -0.55736(14) -0.78778(16) -0.02700(7) 0.0377(7) Uani 1 1 d G . .
C19D C -0.49372(19) -0.68012(17) -0.02859(8) 0.0651(10) Uani 1 1 d G . .
H19D H -0.5071 -0.6555 -0.0635 0.078 Uiso 1 1 calc R . .
C20D C -0.41049(19) -0.60851(15) 0.02083(10) 0.0873(14) Uani 1 1 d G . .
H20D H -0.3670 -0.5349 0.0197 0.105 Uiso 1 1 calc R . .
C21D C -0.39089(17) -0.64457(18) 0.07184(8) 0.0710(11) Uani 1 1 d G . .
H21D H -0.3340 -0.5956 0.1056 0.085 Uiso 1 1 calc R . .
C22D C -0.45453(18) -0.75223(19) 0.07343(7) 0.0554(9) Uani 1 1 d G . .
H22D H -0.4411 -0.7769 0.1083 0.067 Uiso 1 1 calc R . .
C23D C -0.53777(16) -0.82384(14) 0.02401(9) 0.0455(8) Uani 1 1 d G . .
H23D H -0.5813 -0.8974 0.0251 0.055 Uiso 1 1 calc R . .
C50 C -0.2787(9) -0.788(2) -0.0479(4) 0.288(15) Uani 0.60 1 d PD B 1
H50A H -0.3195 -0.7393 -0.0351 0.346 Uiso 0.60 1 calc PR B 1
H50B H -0.3160 -0.8589 -0.0371 0.346 Uiso 0.60 1 calc PR B 1
Cl51 Cl -0.1532(2) -0.7261(4) -0.00621(17) 0.1919(17) Uani 0.60 1 d PD B 1
Cl52 Cl -0.2903(2) -0.8204(3) -0.12554(11) 0.0897(8) Uani 0.60 1 d PD B 1
C50 C -0.2886(18) -0.8627(17) -0.0610(8) 0.180(12) Uani 0.40 1 d PD C 2
H50C H -0.2961 -0.9371 -0.0874 0.216 Uiso 0.40 1 calc PR C 2
H50D H -0.3631 -0.8660 -0.0548 0.216 Uiso 0.40 1 calc PR C 2
Cl51 Cl -0.2117(5) -0.8354(7) 0.0081(3) 0.206(3) Uani 0.40 1 d PD C 2
Cl52 Cl -0.2355(9) -0.7677(10) -0.0968(6) 0.369(8) Uani 0.40 1 d PD C 2

loop_
_atom_site_aniso_label
_atom_site_aniso_U_11
_atom_site_aniso_U_22
_atom_site_aniso_U_33
_atom_site_aniso_U_23
_atom_site_aniso_U_13
_atom_site_aniso_U_12
C1A 0.050(2) 0.051(2) 0.072(2) 0.011(2) -0.0041(19) 0.022(2)
C2A 0.0311(18) 0.034(2) 0.057(2) 0.0112(17) 0.0081(17) 0.0109(16)
C3A 0.0253(17) 0.045(2) 0.0491(19) 0.0135(17) 0.0122(15) 0.0093(16)
O4A 0.0212(10) 0.0280(12) 0.0425(11) 0.0112(9) 0.0043(9) 0.0059(10)
C5A 0.0185(15) 0.0189(17) 0.0320(16) 0.0038(14) 0.0082(13) 0.0052(15)
C6A 0.0225(15) 0.0203(17) 0.0282(15) 0.0051(13) 0.0049(13) 0.0100(15)
C7A 0.0233(16) 0.0256(18) 0.0302(16) 0.0062(14) 0.0034(13) 0.0121(15)
C8A 0.0215(15) 0.0248(17) 0.0304(16) 0.0060(14) 0.0061(13) 0.0123(14)
C9A 0.0307(17) 0.0272(18) 0.0321(16) 0.0136(15) 0.0089(14) 0.0145(16)
C10A 0.0253(16) 0.0338(19) 0.0294(16) 0.0088(14) 0.0014(13) 0.0127(16)
O11A 0.0342(11) 0.0376(13) 0.0379(11) 0.0177(10) 0.0010(10) 0.0106(10)
C12A 0.047(2) 0.050(2) 0.0450(19) 0.0251(18) 0.0029(17) 0.0180(18)
C13A 0.050(2) 0.056(2) 0.048(2) 0.0182(19) 0.0032(17) 0.0242(19)
C14A 0.078(3) 0.067(3) 0.057(2) 0.034(2) 0.013(2) 0.029(2)
C15A 0.0240(15) 0.0180(17) 0.0393(17) 0.0107(14) 0.0080(14) 0.0065(14)
C16A 0.0349(17) 0.0246(18) 0.0360(17) 0.0054(14) 0.0105(14) 0.0076(15)
C17A 0.0464(19) 0.0238(19) 0.0457(19) 0.0063(16) 0.0087(16) 0.0016(16)
C18A 0.045(2) 0.0251(19) 0.0396(19) 0.0046(16) 0.0112(16) 0.0006(16)
C19A 0.057(2) 0.039(2) 0.050(2) 0.0038(18) 0.0126(19) 0.0093(19)
C20A 0.081(3) 0.050(2) 0.050(2) -0.001(2) 0.021(2) 0.014(2)
C21A 0.069(3) 0.053(3) 0.040(2) 0.005(2) 0.0061(19) -0.007(2)
C22A 0.046(2) 0.069(3) 0.059(2) 0.018(2) 0.008(2) 0.006(2)
C23A 0.048(2) 0.046(2) 0.051(2) 0.0044(18) 0.0094(18) 0.0092(19)
C1B 0.086(3) 0.052(3) 0.086(3) 0.030(2) 0.002(3) 0.000(3)
C2B 0.073(3) 0.035(2) 0.052(2) 0.0205(19) 0.010(2) 0.021(2)
C3B 0.057(2) 0.037(2) 0.0488(19) 0.0211(17) 0.0102(17) 0.0270(19)
O4B 0.0530(13) 0.0414(13) 0.0555(13) 0.0303(11) 0.0248(11) 0.0322(12)
C5B 0.0272(16) 0.0225(17) 0.0360(16) 0.0099(14) 0.0027(14) 0.0121(14)
C6B 0.0223(15) 0.0182(16) 0.0318(15) 0.0075(13) 0.0012(13) 0.0056(14)
C7B 0.0237(15) 0.0211(17) 0.0272(15) 0.0089(13) 0.0013(13) 0.0039(14)
C8B 0.0190(14) 0.0188(16) 0.0251(14) 0.0041(13) -0.0002(13) 0.0041(13)
C9B 0.0200(15) 0.0276(17) 0.0247(15) 0.0078(14) 0.0041(13) 0.0073(14)
C10B 0.0306(16) 0.0268(18) 0.0332(16) 0.0149(14) 0.0068(14) 0.0102(15)
O11B 0.0399(12) 0.0445(13) 0.0380(11) 0.0256(10) 0.0182(10) 0.0239(11)
C15B 0.0210(15) 0.0228(17) 0.0264(15) 0.0073(13) 0.0041(12) 0.0071(14)
C16B 0.0243(15) 0.0232(17) 0.0316(15) 0.0102(13) 0.0016(13) 0.0074(14)
C17B 0.0277(16) 0.0304(19) 0.0467(18) 0.0179(15) -0.0050(14) 0.0007(15)
C18B 0.0246(16) 0.0247(18) 0.0385(17) 0.0153(15) 0.0028(14) 0.0039(14)
C19B 0.0365(18) 0.034(2) 0.053(2) 0.0113(17) 0.0062(16) 0.0168(16)
C20B 0.049(2) 0.035(2) 0.0359(18) -0.0001(16) -0.0031(16) 0.0072(18)
C21B 0.0325(18) 0.040(2) 0.045(2) 0.0165(18) -0.0061(15) 0.0049(16)
C22B 0.0299(17) 0.037(2) 0.0483(19) 0.0161(17) 0.0052(15) 0.0134(16)
C23B 0.0342(17) 0.0292(18) 0.0362(17) 0.0075(15) 0.0019(15) 0.0101(15)
C1C 0.049(2) 0.037(2) 0.0406(18) 0.0158(17) 0.0136(16) 0.0180(17)
C2C 0.0341(18) 0.0322(19) 0.0279(16) 0.0033(15) 0.0032(14) 0.0130(16)
C3C 0.0354(17) 0.0277(18) 0.0257(16) 0.0050(14) 0.0029(14) 0.0092(15)
O4C 0.0358(11) 0.0298(12) 0.0251(10) 0.0099(10) 0.0008(9) 0.0043(10)
C5C 0.0264(16) 0.0233(18) 0.0264(16) 0.0090(14) 0.0048(13) 0.0097(15)
C6C 0.0184(14) 0.0214(17) 0.0294(16) 0.0074(14) 0.0047(13) 0.0097(14)
C7C 0.0186(15) 0.0226(18) 0.0264(15) 0.0047(13) 0.0008(12) 0.0065(14)
C8C 0.0189(14) 0.0214(18) 0.0293(16) 0.0062(14) 0.0044(13) 0.0096(14)
C9C 0.0203(15) 0.0158(17) 0.0365(17) 0.0058(14) 0.0055(13) 0.0045(14)
C10C 0.0284(16) 0.0242(19) 0.0282(16) 0.0056(14) 0.0017(13) 0.0065(16)
O11C 0.0283(11) 0.0225(12) 0.0417(11) 0.0089(9) -0.0004(9) 0.0056(10)
C12C 0.0290(17) 0.0286(19) 0.0388(17) 0.0091(15) -0.0005(14) 0.0021(15)
C13C 0.0337(18) 0.0317(19) 0.0348(17) 0.0126(15) 0.0022(15) 0.0088(17)
C14C 0.041(2) 0.043(2) 0.0448(19) 0.0116(17) 0.0041(16) 0.0163(18)
C15C 0.0254(15) 0.0199(16) 0.0306(15) 0.0095(13) 0.0050(13) 0.0078(14)
C16C 0.0236(15) 0.0325(18) 0.0315(15) 0.0156(14) 0.0054(13) 0.0108(14)
C17C 0.0262(16) 0.0336(19) 0.0379(16) 0.0120(15) 0.0035(14) 0.0115(15)
C18C 0.0237(16) 0.039(2) 0.0332(16) 0.0142(15) 0.0091(13) 0.0126(16)
C19C 0.0394(19) 0.041(2) 0.0480(19) 0.0188(18) -0.0003(16) 0.0150(18)
C20C 0.051(2) 0.062(3) 0.053(2) 0.016(2) -0.0089(18) 0.022(2)
C21C 0.0351(19) 0.069(3) 0.049(2) 0.003(2) -0.0060(16) 0.009(2)
C22C 0.049(2) 0.041(2) 0.055(2) 0.0112(19) 0.0050(18) 0.0056(19)
C23C 0.0428(19) 0.039(2) 0.0436(19) 0.0140(17) 0.0008(16) 0.0091(18)
C1D 0.051(2) 0.059(3) 0.058(2) 0.013(2) 0.0010(19) 0.005(2)
C2D 0.039(2) 0.028(2) 0.051(2) 0.0102(17) 0.0128(18) 0.0073(17)
C3D 0.0336(18) 0.0195(18) 0.061(2) 0.0120(16) 0.0108(16) 0.0079(16)
O4D 0.0294(11) 0.0205(12) 0.0627(13) 0.0133(10) 0.0124(10) 0.0088(10)
C5D 0.0255(16) 0.0241(18) 0.0297(15) 0.0083(14) 0.0015(13) 0.0102(15)
C6D 0.0202(15) 0.0243(18) 0.0248(15) 0.0098(13) 0.0022(12) 0.0068(14)
C7D 0.0241(16) 0.0210(17) 0.0312(15) 0.0121(14) 0.0048(13) 0.0044(14)
C8D 0.0237(16) 0.0245(18) 0.0251(15) 0.0070(13) 0.0018(13) 0.0076(15)
C9D 0.0219(16) 0.0289(19) 0.0283(15) 0.0097(14) 0.0019(13) 0.0080(15)
C10D 0.0238(16) 0.0195(17) 0.0374(16) 0.0106(14) 0.0061(13) 0.0033(14)
O11D 0.0262(11) 0.0276(12) 0.0558(13) 0.0133(10) 0.0197(10) 0.0073(10)
C12D 0.0312(18) 0.034(2) 0.056(2) 0.0196(17) 0.0193(16) 0.0089(17)
C13D 0.037(2) 0.037(2) 0.063(2) 0.014(2) 0.0032(19) 0.0086(18)
C14D 0.066(3) 0.064(3) 0.080(3) 0.011(2) -0.018(2) 0.012(2)
C15D 0.0231(15) 0.0257(17) 0.0293(15) 0.0056(14) 0.0058(13) 0.0085(14)
C16D 0.0317(16) 0.0262(18) 0.0334(16) 0.0094(14) 0.0051(14) 0.0094(15)
C17D 0.0376(18) 0.037(2) 0.0362(17) -0.0010(15) 0.0022(15) 0.0143(16)
C18D 0.0403(19) 0.034(2) 0.0334(18) 0.0029(15) 0.0032(15) 0.0128(17)
C19D 0.083(3) 0.046(2) 0.043(2) 0.0136(19) -0.011(2) 0.001(2)
C20D 0.107(3) 0.050(3) 0.056(2) 0.015(2) -0.018(2) -0.021(2)
C21D 0.071(3) 0.064(3) 0.042(2) 0.002(2) -0.0093(19) -0.004(2)
C22D 0.063(2) 0.063(3) 0.0328(19) 0.0128(19) 0.0005(18) 0.018(2)
C23D 0.052(2) 0.042(2) 0.0359(18) 0.0096(17) 0.0027(16) 0.0117(18)
C50 0.064(7) 0.66(4) 0.037(5) 0.040(13) 0.013(5) 0.059(15)
Cl51 0.090(2) 0.263(5) 0.150(3) -0.047(3) -0.0375(19) 0.063(2)
Cl52 0.0883(14) 0.123(2) 0.0674(11) 0.0124(13) 0.0243(10) 0.0593(14)
C50 0.127(17) 0.18(2) 0.25(3) 0.09(2) -0.004(18) 0.069(16)
Cl51 0.122(4) 0.300(8) 0.203(5) 0.069(6) -0.010(4) 0.096(5)
Cl52 0.483(18) 0.364(15) 0.506(19) 0.340(15) 0.270(16) 0.272(15)

loop_
_atom_type_symbol
_atom_type_description
_atom_type_scat_dispersion_real
_atom_type_scat_dispersion_imag
_atom_type_scat_source
C C 0.0033 0.0016 'International Tables Vol C Tables 4.2.6.8 and 6.1.1.4'
H H 0.0000 0.0000 'International Tables Vol C Tables 4.2.6.8 and 6.1.1.4'
O O 0.0106 0.0060 'International Tables Vol C Tables 4.2.6.8 and 6.1.1.4'
Cl Cl 0.1484 0.1585 'International Tables Vol C Tables 4.2.6.8 and 6.1.1.4'

loop_
_geom_angle_atom_site_label_1
_geom_angle_atom_site_label_2
_geom_angle_atom_site_label_3
_geom_angle
C1A C2A C3A 178.3(3)
O4A C3A C2A 113.2(2)
C5A O4A C3A 115.2(2)
C10A C5A C6A 122.9(2)
C10A C5A O4A 119.4(2)
C6A C5A O4A 117.7(2)
C5A C6A C7A 115.6(2)
C5A C6A C15D 119.9(2)
C7A C6A C15D 124.5(2)
C8A C7A C6A 124.1(2)
C7A C8A C9A 117.1(2)
C7A C8A C15A 123.2(2)
C9A C8A C15A 119.7(2)
O11A C9A C10A 123.5(2)
O11A C9A C8A 115.3(2)
C10A C9A C8A 121.3(2)
C5A C10A C9A 119.1(2)
C9A O11A C12A 117.0(2)
O11A C12A C13A 107.3(2)
C14A C13A C12A 177.8(4)
C8A C15A C6B 112.4(2)
C8A C15A C16A 113.3(2)
C6B C15A C16A 110.5(2)
C15A C16A C17A 113.2(2)
C18A C17A C16A 112.4(2)
C19A C18A C23A 120.0
C19A C18A C17A 120.87(18)
C23A C18A C17A 119.12(18)
C18A C19A C20A 120.0
C21A C20A C19A 120.0
C20A C21A C22A 120.0
C23A C22A C21A 120.0
C22A C23A C18A 120.0
C1B C2B C3B 178.0(4)
O4B C3B C2B 112.2(2)
C5B O4B C3B 119.0(2)
O4B C5B C10B 123.3(2)
O4B C5B C6B 115.1(2)
C10B C5B C6B 121.5(2)
C7B C6B C5B 116.8(2)
C7B C6B C15A 121.8(2)
C5B C6B C15A 121.4(2)
C8B C7B C6B 123.8(2)
C7B C8B C9B 117.3(2)
C7B C8B C15B 121.4(2)
C9B C8B C15B 121.3(2)
O11B C9B C10B 123.0(2)
O11B C9B C8B 116.0(2)
C10B C9B C8B 120.9(2)
C5B C10B C9B 119.7(2)
C9B O11B C12B 118.1(5)
C9B O11B C12B 118.9(5)
C12B O11B C12B 9.7(8)
O11B C12B C13B 109.1(7)
C14B C13B C12B 178.1(7)
O11B C12B C13B 104.6(7)
C14B C13B C12B 176.8(8)
C6C C15B C8B 112.54(19)
C6C C15B C16B 113.84(19)
C8B C15B C16B 110.6(2)
C17B C16B C15B 112.47(19)
C18B C17B C16B 113.13(19)
C19B C18B C23B 120.0
C19B C18B C17B 120.98(16)
C23B C18B C17B 119.02(16)
C18B C19B C20B 120.0
C19B C20B C21B 120.0
C22B C21B C20B 120.0
C21B C22B C23B 120.0
C22B C23B C18B 120.0
C1C C2C C3C 176.9(3)
O4C C3C C2C 108.0(2)
C5C O4C C3C 117.3(2)
O4C C5C C10C 123.8(2)
O4C C5C C6C 115.0(2)
C10C C5C C6C 121.1(2)
C7C C6C C5C 117.0(2)
C7C C6C C15B 123.9(2)
C5C C6C C15B 119.1(2)
C6C C7C C8C 124.2(2)
C9C C8C C7C 116.0(2)
C9C C8C C15C 120.1(2)
C7C C8C C15C 123.9(2)
C10C C9C C8C 122.4(2)
C10C C9C O11C 121.1(2)
C8C C9C O11C 116.5(2)
C9C C10C C5C 119.4(2)
C9C O11C C12C 117.47(19)
O11C C12C C13C 112.5(2)
C14C C13C C12C 178.0(3)
C6D C15C C8C 110.97(18)
C6D C15C C16C 109.91(19)
C8C C15C C16C 113.6(2)
C17C C16C C15C 114.1(2)
C18C C17C C16C 113.6(2)
C19C C18C C23C 120.0
C19C C18C C17C 120.87(16)
C23C C18C C17C 119.12(16)
C20C C19C C18C 120.0
C19C C20C C21C 120.0
C22C C21C C20C 120.0
C23C C22C C21C 120.0
C22C C23C C18C 120.0
C1D C2D C3D 179.6(4)
O4D C3D C2D 113.1(2)
C5D O4D C3D 118.4(2)
O4D C5D C6D 115.9(2)
O4D C5D C10D 122.4(2)
C6D C5D C10D 121.7(2)
C7D C6D C5D 116.9(2)
C7D C6D C15C 121.3(2)
C5D C6D C15C 121.8(2)
C6D C7D C8D 123.5(2)
C7D C8D C9D 117.3(2)
C7D C8D C15D 121.5(2)
C9D C8D C15D 121.1(2)
C10D C9D O11D 123.6(2)
C10D C9D C8D 121.2(2)
O11D C9D C8D 115.2(2)
C9D C10D C5D 119.3(2)
C9D O11D C12D 118.8(2)
O11D C12D C13D 113.3(2)
C14D C13D C12D 177.6(4)
C8D C15D C6A 111.7(2)
C8D C15D C16D 110.28(19)
C6A C15D C16D 113.9(2)
C17D C16D C15D 113.8(2)
C18D C17D C16D 113.1(2)
C19D C18D C23D 120.0
C19D C18D C17D 119.59(17)
C23D C18D C17D 120.38(17)
C18D C19D C20D 120.0
C21D C20D C19D 120.0
C20D C21D C22D 120.0
C21D C22D C23D 120.0
C22D C23D C18D 120.0
Cl51 C50 Cl52 117.7(7)
Cl52 C50 Cl51 112.5(13)

loop_
_geom_bond_atom_site_label_1
_geom_bond_atom_site_label_2
_geom_bond_distance
C1A C2A 1.176(4)
C2A C3A 1.457(4)
C3A O4A 1.428(3)
O4A C5A 1.401(3)
C5A C10A 1.380(3)
C5A C6A 1.391(3)
C6A C7A 1.396(3)
C6A C15D 1.524(3)
C7A C8A 1.389(3)
C8A C9A 1.395(3)
C8A C15A 1.516(3)
C9A O11A 1.381(3)
C9A C10A 1.384(4)
O11A C12A 1.430(3)
C12A C13A 1.467(4)
C13A C14A 1.181(4)
C15A C6B 1.524(3)
C15A C16A 1.528(3)
C16A C17A 1.528(4)
C17A C18A 1.499(3)
C18A C19A 1.3900
C18A C23A 1.3900
C19A C20A 1.3900
C20A C21A 1.3900
C21A C22A 1.3900
C22A C23A 1.3900
C1B C2B 1.167(5)
C2B C3B 1.454(5)
C3B O4B 1.418(3)
O4B C5B 1.380(3)
C5B C10B 1.384(3)
C5B C6B 1.395(3)
C6B C7B 1.389(3)
C7B C8B 1.383(3)
C8B C9B 1.399(3)
C8B C15B 1.523(3)
C9B O11B 1.379(3)
C9B C10B 1.385(3)
O11B C12B 1.418(11)
O11B C12B 1.432(10)
C12B C13B 1.541(13)
C13B C14B 1.173(8)
C12B C13B 1.480(13)
C13B C14B 1.195(8)
C15B C6C 1.520(3)
C15B C16B 1.534(3)
C16B C17B 1.526(3)
C17B C18B 1.516(3)
C18B C19B 1.3900
C18B C23B 1.3900
C19B C20B 1.3900
C20B C21B 1.3900
C21B C22B 1.3900
C22B C23B 1.3900
C1C C2C 1.171(4)
C2C C3C 1.462(4)
C3C O4C 1.431(3)
O4C C5C 1.376(3)
C5C C10C 1.383(3)
C5C C6C 1.394(3)
C6C C7C 1.386(3)
C7C C8C 1.393(3)
C8C C9C 1.387(3)
C8C C15C 1.533(3)
C9C C10C 1.381(3)
C9C O11C 1.398(3)
O11C C12C 1.436(3)
C12C C13C 1.464(4)
C13C C14C 1.172(4)
C15C C6D 1.520(3)
C15C C16C 1.536(3)
C16C C17C 1.526(3)
C17C C18C 1.522(3)
C18C C19C 1.3900
C18C C23C 1.3900
C19C C20C 1.3900
C20C C21C 1.3900
C21C C22C 1.3900
C22C C23C 1.3900
C1D C2D 1.166(4)
C2D C3D 1.457(4)
C3D O4D 1.427(3)
O4D C5D 1.387(3)
C5D C6D 1.389(3)
C5D C10D 1.392(3)
C6D C7D 1.387(3)
C7D C8D 1.390(3)
C8D C9D 1.396(4)
C8D C15D 1.523(3)
C9D C10D 1.378(3)
C9D O11D 1.381(3)
O11D C12D 1.422(3)
C12D C13D 1.456(4)
C13D C14D 1.162(4)
C15D C16D 1.537(3)
C16D C17D 1.524(4)
C17D C18D 1.516(3)
C18D C19D 1.3900
C18D C23D 1.3900
C19D C20D 1.3900
C20D C21D 1.3900
C21D C22D 1.3900
C22D C23D 1.3900
C50 Cl51 1.657(11)
C50 Cl52 1.685(9)
C50 Cl52 1.638(16)
C50 Cl51 1.684(16)
